data_2236697
loop_
_publ_author_name
'Domizio, Adrien J. Di'
'Downs, Robert T.'
'Yang, Hexiong'

_publ_section_title
;
 Redetermination of clinobarylite, BaBe~2~Si~2~O~7~
;
_journal_issue 10
_journal_name_full 'Acta Crystallographica Section E'
_journal_page_first i78
_journal_page_last i79
_journal_paper_doi 10.1107/S1600536812040457
_journal_volume 68
_journal_year 2012
_chemical_compound_source 'Yukspor Mountain, Khibiny Massif, Kola Peninsula, Russia'
_chemical_formula_iupac 'Ba Be2 O7 Si2'
_chemical_formula_moiety 'O7 Si2, Ba, 2(Be)'
_chemical_formula_sum 'Ba Be2 O7 Si2'
_chemical_formula_weight 323.54
_chemical_name_common Clinobarylite
_chemical_name_mineral Barylite
_chemical_name_systematic
;
Barium diberyllium disilicate
;
_space_group_IT_number 31
_symmetry_cell_setting orthorhombic
_symmetry_space_group_name_Hall 'P 2ac -2'
_symmetry_space_group_name_H-M 'P m n 21'
_atom_sites_solution_primary direct
_atom_sites_solution_secondary difmap
_audit_creation_method SHELXL-97
_cell_angle_alpha 90.00
_cell_angle_beta 90.00
_cell_angle_gamma 90.00
_cell_formula_units_Z 2
_cell_length_a 11.6491(5)
_cell_length_b 4.9175(2)
_cell_length_c 4.6746(2)
_cell_measurement_reflns_used 3074
_cell_measurement_temperature 293(2)
_cell_measurement_theta_max 32.545
_cell_measurement_theta_min 3.498
_cell_volume 267.78(2)
_computing_cell_refinement 'SAINT (Bruker, 2004)'
_computing_data_collection 'APEX2 (Bruker, 2004)'
_computing_data_reduction 'SAINT (Bruker, 2004)'
_computing_molecular_graphics '<i>XtalDraw</i> (Downs & Hall-Wallace, 2003)'
_computing_publication_material 'publCIF (Westrip, 2010)'
_computing_structure_refinement 'SHELXL-97 (Sheldrick, 2008)'
_computing_structure_solution 'SHELXS-97 (Sheldrick, 2008)'
_database_code_amcsd 0019463
_diffrn_ambient_temperature 293(2)
_diffrn_measured_fraction_theta_full 1.000
_diffrn_measured_fraction_theta_max 1.000
_diffrn_measurement_device_type 'Bruker APEXII CCD area-detector'
_diffrn_measurement_method '\f and \w scan'
_diffrn_radiation_monochromator graphite
_diffrn_radiation_source 'fine-focus sealed tube'
_diffrn_radiation_type MoK\a
_diffrn_radiation_wavelength 0.71073
_diffrn_reflns_av_R_equivalents 0.0200
_diffrn_reflns_av_sigmaI/netI 0.0173
_diffrn_reflns_limit_h_max 16
_diffrn_reflns_limit_h_min -17
_diffrn_reflns_limit_k_max 7
_diffrn_reflns_limit_k_min -7
_diffrn_reflns_limit_l_max 7
_diffrn_reflns_limit_l_min -6
_diffrn_reflns_number 3929
_diffrn_reflns_theta_full 32.58
_diffrn_reflns_theta_max 32.58
_diffrn_reflns_theta_min 3.50
_diffrn_standards_number 0
_exptl_absorpt_coefficient_mu 7.846
_exptl_absorpt_correction_T_max 0.7443
_exptl_absorpt_correction_T_min 0.6951
_exptl_absorpt_correction_type multi-scan
_exptl_absorpt_process_details '(<i>SADABS</i>; Sheldrick, 2005)'
_exptl_crystal_colour colourless
_exptl_crystal_density_diffrn 4.013
_exptl_crystal_density_method 'not measured'
_exptl_crystal_description cuboid
_exptl_crystal_F_000 296
_exptl_crystal_size_max 0.05
_exptl_crystal_size_mid 0.05
_exptl_crystal_size_min 0.04
_refine_diff_density_max 0.469
_refine_diff_density_min -0.421
_refine_ls_abs_structure_details 'Flack (1983), 399 Friedel pairs'
_refine_ls_abs_structure_Flack 0.502(12)
_refine_ls_extinction_coef 0.0160(9)
_refine_ls_extinction_expression Fc^*^=kFc[1+0.001xFc^2^\l^3^/sin(2\q)]^-1/4^
_refine_ls_extinction_method SHELXL
_refine_ls_goodness_of_fit_ref 1.078
_refine_ls_matrix_type full
_refine_ls_number_parameters 60
_refine_ls_number_reflns 965
_refine_ls_number_restraints 1
_refine_ls_restrained_S_all 1.077
_refine_ls_R_factor_all 0.0114
_refine_ls_R_factor_gt 0.0110
_refine_ls_shift/su_max 0.000
_refine_ls_shift/su_mean 0.000
_refine_ls_structure_factor_coef Fsqd
_refine_ls_weighting_details 'calc w=1/[\s^2^(Fo^2^)+(0.0139P)^2^+0.0000P] where P=(Fo^2^+2Fc^2^)/3'
_refine_ls_weighting_scheme calc
_refine_ls_wR_factor_gt 0.0259
_refine_ls_wR_factor_ref 0.0260
_reflns_number_gt 947
_reflns_number_total 965
_reflns_threshold_expression >2sigma(I)
_cod_data_source_file wm2678.cif
_cod_data_source_block I
_cod_database_code 2236697
_cod_database_fobs_code 2236697

loop_
_space_group_symop_operation_xyz
'x, y, z'
'x+1/2, -y, z+1/2'
'-x+1/2, -y, z+1/2'
'-x, y, z'

loop_
_atom_site_type_symbol
_atom_site_label
_atom_site_fract_x
_atom_site_fract_y
_atom_site_fract_z
_atom_site_U_iso_or_equiv
_atom_site_adp_type
_atom_site_calc_flag
_atom_site_refinement_flags
_atom_site_occupancy
_atom_site_symmetry_multiplicity
Ba Ba 0.5000 0.20316(2) 0.5905 0.00932(5) Uani d S 1 2
Be Be 0.75108(15) 0.1693(4) 0.0849(14) 0.0070(4) Uani d . 1 1
Si Si 0.62826(4) 0.67528(8) 0.0692(2) 0.00526(12) Uani d . 1 1
O O1 0.63895(10) 0.3560(2) 0.1367(3) 0.0073(3) Uani d . 1 1
O O2 0.77699(10) 0.1340(2) -0.2702(3) 0.0066(2) Uani d . 1 1
O O3 0.5000 0.7764(3) 0.1793(5) 0.0077(3) Uani d S 1 2
O O4 0.63272(12) 0.7295(2) -0.2716(3) 0.0082(2) Uani d . 1 1

loop_
_atom_site_aniso_label
_atom_site_aniso_U_11
_atom_site_aniso_U_22
_atom_site_aniso_U_33
_atom_site_aniso_U_12
_atom_site_aniso_U_13
_atom_site_aniso_U_23
Ba 0.01102(6) 0.00872(6) 0.00823(7) 0.000 0.000 0.00004(8)
Be 0.0052(7) 0.0071(7) 0.0087(10) -0.0001(5) -0.0020(17) 0.0017(18)
Si 0.00460(16) 0.00420(14) 0.0070(3) -0.00035(10) 0.0000(3) -0.0001(2)
O1 0.0077(4) 0.0055(4) 0.0088(10) 0.0007(3) 0.0022(4) 0.0011(4)
O2 0.0079(5) 0.0051(4) 0.0067(6) -0.0008(4) 0.0007(4) 0.0003(4)
O3 0.0045(7) 0.0082(7) 0.0103(9) 0.000 0.000 -0.0024(6)
O4 0.0075(6) 0.0109(5) 0.0064(7) -0.0016(4) -0.0007(5) 0.0000(4)

loop_
_atom_type_symbol
_atom_type_description
_atom_type_scat_dispersion_real
_atom_type_scat_dispersion_imag
_atom_type_scat_source
Be Be 0.0005 0.0002 'International Tables Vol C Tables 4.2.6.8 and 6.1.1.4'
O O 0.0106 0.0060 'International Tables Vol C Tables 4.2.6.8 and 6.1.1.4'
Si Si 0.0817 0.0704 'International Tables Vol C Tables 4.2.6.8 and 6.1.1.4'
Ba Ba -0.3244 2.2819 'International Tables Vol C Tables 4.2.6.8 and 6.1.1.4'

loop_
_geom_angle_atom_site_label_1
_geom_angle_atom_site_label_2
_geom_angle_atom_site_label_3
_geom_angle_site_symmetry_1
_geom_angle_site_symmetry_3
_geom_angle
_geom_angle_publ_flag
O4 Be O1 3_665 . 116.6(2) ?
O4 Be O2 3_665 3_655 106.0(3) ?
O1 Be O2 . 3_655 106.8(2) ?
O4 Be O2 3_665 . 107.1(2) ?
O1 Be O2 . . 110.4(3) ?
O2 Be O2 3_655 . 109.90(19) ?
O1 Si O4 . . 110.64(8) ?
O1 Si O2 . 3_665 114.78(8) ?
O4 Si O2 . 3_665 109.70(8) ?
O1 Si O3 . . 107.59(8) ?
O4 Si O3 . . 106.60(10) ?
O2 Si O3 3_665 . 107.14(8) ?
Si O3 Si 4_655 . 128.82(13) y

loop_
_geom_bond_atom_site_label_1
_geom_bond_atom_site_label_2
_geom_bond_site_symmetry_2
_geom_bond_distance
_geom_bond_publ_flag
Ba O1 4_655 2.7721(13) ?
Ba O1 . 2.7721(13) ?
Ba O3 1_545 2.8459(18) ?
Ba O4 4_646 2.8689(13) ?
Ba O4 1_546 2.8689(13) ?
Ba O4 1_556 3.0831(12) ?
Ba O4 4_656 3.0831(12) ?
Ba O1 1_556 3.1151(14) ?
Ba O1 4_656 3.1151(14) ?
Ba O2 1_556 3.3093(12) ?
Ba O2 4_656 3.3093(12) ?
Be O4 3_665 1.591(3) ?
Be O1 . 1.615(2) ?
Be O2 3_655 1.670(4) ?
Be O2 . 1.696(7) ?
Si O1 . 1.6065(13) y
Si O4 . 1.616(2) y
Si O2 3_665 1.6315(14) y
Si O3 . 1.6566(10) y

loop_
_cod_related_entry_id
_cod_related_entry_database
_cod_related_entry_code
1 AMCSD 0019463
